data_7155299
loop_
_publ_author_name
'Karthik, Shanmugam'
'Ajantha, Joseph'
'Nagaraja, C. M.'
'Easwaramoorthi, Shanmugam'
'Gandhi, Thirumanavelan'

_publ_section_title
;
 Synthesis and photophysics of extended \p-conjugated systems of
 substituted 10-aryl-pyrenoimidazoles.
;
_journal_issue 43
_journal_name_full 'Organic &amp; biomolecular chemistry'
_journal_page_first 10255
_journal_page_last 10266
_journal_paper_doi 10.1039/c6ob01760f
_journal_volume 14
_journal_year 2016
_chemical_formula_sum 'C39 H24 N2 O2'
_chemical_formula_weight 552.60
_chemical_name_systematic
;
 ?
;
_space_group_crystal_system triclinic
_space_group_IT_number 2
_space_group_name_Hall '-P 1'
_space_group_name_H-M_alt 'P -1'
_symmetry_space_group_name_Hall '-P 1'
_symmetry_space_group_name_H-M 'P -1'
_atom_sites_solution_hydrogens geom
_audit_block_doi 10.5517/cc14k821
_audit_creation_method SHELXL-2014
_audit_update_record
;
2015-04-13 deposited with the CCDC.
2016-10-06 downloaded from the CCDC.
;
_cell_angle_alpha 97.983(5)
_cell_angle_beta 103.313(5)
_cell_angle_gamma 94.203(5)
_cell_formula_units_Z 2
_cell_length_a 10.877(5)
_cell_length_b 11.117(5)
_cell_length_c 11.854(5)
_cell_measurement_temperature 293(2)
_cell_volume 1373.1(11)
_computing_structure_refinement 'SHELXL-2014 (Sheldrick, 2014)'
_diffrn_ambient_temperature 293(2)
_diffrn_measured_fraction_theta_full 0.999
_diffrn_measured_fraction_theta_max 0.996
_diffrn_radiation_type MoK\a
_diffrn_radiation_wavelength 0.71073
_diffrn_reflns_av_R_equivalents 0.0359
_diffrn_reflns_av_unetI/netI 0.0186
_diffrn_reflns_Laue_measured_fraction_full 0.999
_diffrn_reflns_Laue_measured_fraction_max 0.996
_diffrn_reflns_limit_h_max 14
_diffrn_reflns_limit_h_min -14
_diffrn_reflns_limit_k_max 14
_diffrn_reflns_limit_k_min -14
_diffrn_reflns_limit_l_max 15
_diffrn_reflns_limit_l_min -15
_diffrn_reflns_number 65484
_diffrn_reflns_point_group_measured_fraction_full 0.999
_diffrn_reflns_point_group_measured_fraction_max 0.996
_diffrn_reflns_theta_full 25.242
_diffrn_reflns_theta_max 28.328
_diffrn_reflns_theta_min 2.294
_exptl_absorpt_coefficient_mu 0.083
_exptl_crystal_density_diffrn 1.337
_exptl_crystal_F_000 576
_refine_diff_density_max 0.173
_refine_diff_density_min -0.306
_refine_diff_density_rms 0.059
_refine_ls_extinction_method none
_refine_ls_goodness_of_fit_ref 1.019
_refine_ls_hydrogen_treatment constr
_refine_ls_matrix_type full
_refine_ls_number_parameters 388
_refine_ls_number_reflns 6810
_refine_ls_number_restraints 0
_refine_ls_restrained_S_all 1.019
_refine_ls_R_factor_all 0.0747
_refine_ls_R_factor_gt 0.0516
_refine_ls_shift/su_max 0.000
_refine_ls_shift/su_mean 0.000
_refine_ls_structure_factor_coef Fsqd
_refine_ls_weighting_details 'w=1/[\s^2^(Fo^2^)+(0.0660P)^2^+0.3382P] where P=(Fo^2^+2Fc^2^)/3'
_refine_ls_weighting_scheme calc
_refine_ls_wR_factor_gt 0.1264
_refine_ls_wR_factor_ref 0.1413
_reflns_Friedel_coverage 0.000
_reflns_number_gt 5026
_reflns_number_total 6810
_reflns_threshold_expression 'I > 2\s(I)'
_cod_data_source_file c6ob01760f2.cif
_cod_data_source_block shelx
_cod_depositor_comments 'Adding full bibliography for 7155299--7155300.cif.'
_cod_database_code 7155299
_shelx_space_group_comment
;
The symmetry employed for this shelxl refinement is uniquely defined
by the following loop, which should always be used as a source of
symmetry information in preference to the above space-group names.
They are only intended as comments.
;
_shelxl_version_number 2014-3

loop_
_space_group_symop_operation_xyz
'x, y, z'
'-x, -y, -z'

loop_
_atom_site_label
_atom_site_type_symbol
_atom_site_fract_x
_atom_site_fract_y
_atom_site_fract_z
_atom_site_U_iso_or_equiv
_atom_site_adp_type
_atom_site_occupancy
_atom_site_site_symmetry_order
_atom_site_calc_flag
_atom_site_refinement_flags_posn
_atom_site_refinement_flags_adp
N2 N 0.72546(11) 0.11222(11) 0.28251(11) 0.0459(3) Uani 1 1 d . .
O2 O 0.63329(10) -0.45322(11) -0.14925(11) 0.0632(3) Uani 1 1 d . .
N1 N 0.91508(10) 0.03890(10) 0.28714(10) 0.0393(3) Uani 1 1 d . .
O1 O 0.44196(11) -0.42363(14) -0.12174(14) 0.0850(5) Uani 1 1 d . .
C34 C 1.13495(12) 0.00054(13) 0.26997(12) 0.0419(3) Uani 1 1 d . .
C9 C 0.94258(12) -0.12761(12) 0.14671(12) 0.0390(3) Uani 1 1 d . .
C12 C 1.02625(12) -0.20353(13) 0.08974(12) 0.0402(3) Uani 1 1 d . .
C10 C 0.99510(12) -0.03369(12) 0.23524(12) 0.0379(3) Uani 1 1 d . .
C7 C 0.80567(12) -0.15417(13) 0.10248(12) 0.0397(3) Uani 1 1 d . .
C8 C 0.72745(12) -0.07268(13) 0.14397(12) 0.0416(3) Uani 1 1 d . .
C6 C 0.74821(13) -0.25693(13) 0.01888(12) 0.0437(3) Uani 1 1 d . .
H6 H 0.7986 -0.3110 -0.0110 0.052 Uiso 1 1 calc R U
C11 C 0.78456(12) 0.02755(13) 0.23497(12) 0.0413(3) Uani 1 1 d . .
C18 C 0.93557(13) 0.13720(13) 0.38058(12) 0.0406(3) Uani 1 1 d . .
C26 C 1.02545(14) 0.29828(14) 0.54779(12) 0.0475(3) Uani 1 1 d . .
C3 C 0.61704(13) -0.27843(14) -0.01950(13) 0.0474(3) Uani 1 1 d . .
C39 C 1.18575(15) 0.11228(15) 0.25168(14) 0.0529(4) Uani 1 1 d . .
H39 H 1.1322 0.1678 0.2216 0.063 Uiso 1 1 calc R U
C20 C 0.80000(14) 0.29013(13) 0.44305(13) 0.0467(3) Uani 1 1 d . .
C27 C 1.04189(13) 0.18711(14) 0.47884(12) 0.0447(3) Uani 1 1 d . .
C25 C 0.90724(15) 0.35017(14) 0.52893(13) 0.0477(3) Uani 1 1 d . .
C17 C 1.08972(14) -0.16104(16) 0.01190(14) 0.0514(4) Uani 1 1 d . .
H17 H 1.0787 -0.0840 -0.0084 0.062 Uiso 1 1 calc R U
C35 C 1.21613(14) -0.08109(16) 0.31531(16) 0.0579(4) Uani 1 1 d . .
H35 H 1.1829 -0.1564 0.3274 0.069 Uiso 1 1 calc R U
C2 C 0.55333(14) -0.39097(16) -0.10115(14) 0.0533(4) Uani 1 1 d . .
C19 C 0.81832(13) 0.18132(13) 0.37051(13) 0.0428(3) Uani 1 1 d . .
C4 C 0.54122(14) -0.19507(16) 0.02152(15) 0.0558(4) Uani 1 1 d . .
H4 H 0.4533 -0.2091 -0.0056 0.067 Uiso 1 1 calc R U
C31 C 1.12908(16) 0.35883(16) 0.64011(13) 0.0576(4) Uani 1 1 d . .
C29 C 1.25137(16) 0.1928(2) 0.60794(15) 0.0657(5) Uani 1 1 d . .
H29 H 1.3253 0.1559 0.6299 0.079 Uiso 1 1 calc R U
C5 C 0.59462(13) -0.09308(15) 0.10098(14) 0.0518(4) Uani 1 1 d . .
H5 H 0.5433 -0.0373 0.1266 0.062 Uiso 1 1 calc R U
C21 C 0.68535(16) 0.34037(16) 0.42644(16) 0.0588(4) Uani 1 1 d . .
H21 H 0.6146 0.3004 0.3703 0.071 Uiso 1 1 calc R U
C13 C 1.04272(15) -0.31955(14) 0.11583(15) 0.0532(4) Uani 1 1 d . .
H13 H 0.9989 -0.3503 0.1662 0.064 Uiso 1 1 calc R U
C14 C 1.12264(16) -0.39026(15) 0.06862(17) 0.0611(4) Uani 1 1 d . .
H14 H 1.1330 -0.4679 0.0877 0.073 Uiso 1 1 calc R U
C28 C 1.15370(14) 0.13368(17) 0.51477(13) 0.0542(4) Uani 1 1 d . .
H28 H 1.1630 0.0575 0.4759 0.065 Uiso 1 1 calc R U
C24 C 0.89622(18) 0.46281(15) 0.59780(14) 0.0579(4) Uani 1 1 d . .
C30 C 1.24047(17) 0.3043(2) 0.66782(15) 0.0682(5) Uani 1 1 d . .
H30 H 1.3083 0.3439 0.7276 0.082 Uiso 1 1 calc R U
C1 C 0.57943(18) -0.56797(18) -0.22332(17) 0.0732(5) Uani 1 1 d . .
H1A H 0.6444 -0.6056 -0.2536 0.110 Uiso 1 1 calc R U
H1B H 0.5450 -0.6211 -0.1782 0.110 Uiso 1 1 calc R U
H1C H 0.5131 -0.5536 -0.2874 0.110 Uiso 1 1 calc R U
C15 C 1.18706(16) -0.34645(17) -0.00654(15) 0.0615(4) Uani 1 1 d . .
H15 H 1.2423 -0.3936 -0.0375 0.074 Uiso 1 1 calc R U
C32 C 1.1155(2) 0.47435(18) 0.70323(15) 0.0682(5) Uani 1 1 d . .
H32 H 1.1850 0.5163 0.7596 0.082 Uiso 1 1 calc R U
C16 C 1.16957(16) -0.23294(19) -0.03582(15) 0.0630(5) Uani 1 1 d . .
H16 H 1.2117 -0.2039 -0.0882 0.076 Uiso 1 1 calc R U
C38 C 1.31621(18) 0.1410(2) 0.27825(17) 0.0732(5) Uani 1 1 d . .
H38 H 1.3501 0.2157 0.2654 0.088 Uiso 1 1 calc R U
C22 C 0.6767(2) 0.45098(18) 0.49425(19) 0.0704(5) Uani 1 1 d . .
H22 H 0.5999 0.4847 0.4827 0.085 Uiso 1 1 calc R U
C23 C 0.7802(2) 0.51059(17) 0.57775(17) 0.0695(5) Uani 1 1 d . .
H23 H 0.7725 0.5845 0.6218 0.083 Uiso 1 1 calc R U
C33 C 1.0059(2) 0.52383(17) 0.68349(15) 0.0690(5) Uani 1 1 d . .
H33 H 1.0007 0.5993 0.7262 0.083 Uiso 1 1 calc R U
C36 C 1.34639(17) -0.0508(2) 0.3426(2) 0.0797(6) Uani 1 1 d . .
H36 H 1.4004 -0.1053 0.3739 0.096 Uiso 1 1 calc R U
C37 C 1.39613(17) 0.0600(2) 0.3234(2) 0.0858(7) Uani 1 1 d . .
H37 H 1.4837 0.0800 0.3411 0.103 Uiso 1 1 calc R U

loop_
_atom_site_aniso_label
_atom_site_aniso_U_11
_atom_site_aniso_U_22
_atom_site_aniso_U_33
_atom_site_aniso_U_23
_atom_site_aniso_U_13
_atom_site_aniso_U_12
N2 0.0333(6) 0.0491(7) 0.0556(7) 0.0074(5) 0.0121(5) 0.0039(5)
O2 0.0442(6) 0.0675(7) 0.0684(7) -0.0106(6) 0.0123(5) -0.0101(5)
N1 0.0291(5) 0.0449(6) 0.0444(6) 0.0101(5) 0.0090(4) 0.0022(4)
O1 0.0375(6) 0.0987(10) 0.0993(10) -0.0272(8) 0.0098(6) -0.0153(6)
C34 0.0294(6) 0.0489(8) 0.0461(7) 0.0048(6) 0.0097(5) -0.0002(5)
C9 0.0286(6) 0.0427(7) 0.0475(7) 0.0118(6) 0.0109(5) 0.0022(5)
C12 0.0270(6) 0.0459(7) 0.0459(7) 0.0063(6) 0.0071(5) -0.0005(5)
C10 0.0285(6) 0.0417(7) 0.0451(7) 0.0124(6) 0.0094(5) 0.0025(5)
C7 0.0289(6) 0.0462(7) 0.0443(7) 0.0114(6) 0.0085(5) 0.0006(5)
C8 0.0307(6) 0.0476(8) 0.0466(7) 0.0107(6) 0.0082(5) 0.0024(5)
C6 0.0326(7) 0.0499(8) 0.0475(8) 0.0075(6) 0.0094(6) 0.0002(6)
C11 0.0282(6) 0.0474(7) 0.0491(8) 0.0121(6) 0.0088(5) 0.0027(5)
C18 0.0356(7) 0.0439(7) 0.0429(7) 0.0085(6) 0.0114(6) -0.0004(5)
C26 0.0491(8) 0.0553(8) 0.0395(7) 0.0113(6) 0.0161(6) -0.0096(7)
C3 0.0343(7) 0.0569(9) 0.0475(8) 0.0080(7) 0.0055(6) -0.0029(6)
C39 0.0459(8) 0.0584(9) 0.0521(9) 0.0093(7) 0.0117(7) -0.0094(7)
C20 0.0448(8) 0.0475(8) 0.0534(8) 0.0112(6) 0.0219(6) 0.0020(6)
C27 0.0377(7) 0.0567(8) 0.0409(7) 0.0131(6) 0.0115(6) -0.0042(6)
C25 0.0540(9) 0.0486(8) 0.0447(7) 0.0105(6) 0.0221(7) -0.0052(7)
C17 0.0417(8) 0.0652(10) 0.0533(8) 0.0216(7) 0.0149(6) 0.0108(7)
C35 0.0365(8) 0.0576(9) 0.0729(11) 0.0064(8) 0.0019(7) 0.0065(7)
C2 0.0375(8) 0.0653(10) 0.0516(8) 0.0047(7) 0.0054(6) -0.0044(7)
C19 0.0351(7) 0.0462(7) 0.0490(8) 0.0099(6) 0.0136(6) 0.0007(6)
C4 0.0278(7) 0.0680(10) 0.0652(10) 0.0060(8) 0.0025(6) 0.0005(7)
C31 0.0584(10) 0.0713(11) 0.0399(8) 0.0089(7) 0.0140(7) -0.0196(8)
C29 0.0435(9) 0.1060(15) 0.0464(9) 0.0224(10) 0.0046(7) 0.0011(9)
C5 0.0301(7) 0.0599(9) 0.0628(9) 0.0061(7) 0.0071(6) 0.0075(6)
C21 0.0507(9) 0.0588(10) 0.0712(11) 0.0077(8) 0.0250(8) 0.0068(7)
C13 0.0457(8) 0.0463(8) 0.0733(10) 0.0128(7) 0.0248(7) 0.0022(6)
C14 0.0512(9) 0.0455(8) 0.0847(12) 0.0010(8) 0.0182(9) 0.0062(7)
C28 0.0436(8) 0.0761(11) 0.0435(8) 0.0163(7) 0.0087(6) 0.0032(7)
C24 0.0773(12) 0.0509(9) 0.0523(9) 0.0105(7) 0.0316(8) -0.0043(8)
C30 0.0540(10) 0.1000(15) 0.0423(8) 0.0096(9) 0.0046(7) -0.0189(10)
C1 0.0625(11) 0.0770(12) 0.0662(11) -0.0151(9) 0.0101(9) -0.0130(9)
C15 0.0488(9) 0.0733(11) 0.0576(10) -0.0101(8) 0.0132(7) 0.0151(8)
C32 0.0813(13) 0.0718(12) 0.0456(9) 0.0021(8) 0.0179(9) -0.0251(10)
C16 0.0501(9) 0.0969(14) 0.0506(9) 0.0199(9) 0.0224(7) 0.0153(9)
C38 0.0528(10) 0.0866(13) 0.0744(12) 0.0052(10) 0.0193(9) -0.0273(10)
C22 0.0708(12) 0.0667(11) 0.0866(13) 0.0127(10) 0.0409(11) 0.0201(9)
C23 0.0892(14) 0.0555(10) 0.0708(12) 0.0031(9) 0.0389(11) 0.0051(10)
C33 0.0974(15) 0.0570(10) 0.0501(9) -0.0004(8) 0.0266(10) -0.0194(10)
C36 0.0376(9) 0.0876(14) 0.1004(15) -0.0054(12) -0.0015(9) 0.0157(9)
C37 0.0322(9) 0.1102(17) 0.1031(16) -0.0128(13) 0.0164(9) -0.0115(10)

loop_
_atom_type_symbol
_atom_type_description
_atom_type_scat_dispersion_real
_atom_type_scat_dispersion_imag
_atom_type_scat_source
C C 0.0033 0.0016 'International Tables Vol C Tables 4.2.6.8 and 6.1.1.4'
H H 0.0000 0.0000 'International Tables Vol C Tables 4.2.6.8 and 6.1.1.4'
N N 0.0061 0.0033 'International Tables Vol C Tables 4.2.6.8 and 6.1.1.4'
O O 0.0106 0.0060 'International Tables Vol C Tables 4.2.6.8 and 6.1.1.4'

loop_
_geom_angle_atom_site_label_1
_geom_angle_atom_site_label_2
_geom_angle_atom_site_label_3
_geom_angle
C11 N2 C19 104.65(12)
C2 O2 C1 115.92(13)
C11 N1 C18 105.17(11)
C11 N1 C10 119.88(12)
C18 N1 C10 134.60(11)
C39 C34 C35 119.35(14)
C39 C34 C10 120.08(13)
C35 C34 C10 120.49(13)
C10 C9 C7 121.58(12)
C10 C9 C12 119.94(12)
C7 C9 C12 118.46(12)
C13 C12 C17 118.34(14)
C13 C12 C9 119.53(13)
C17 C12 C9 122.13(13)
C9 C10 N1 119.48(11)
C9 C10 C34 120.59(12)
N1 C10 C34 119.68(12)
C8 C7 C6 118.52(12)
C8 C7 C9 118.53(13)
C6 C7 C9 122.94(13)
C7 C8 C5 120.38(13)
C7 C8 C11 118.86(12)
C5 C8 C11 120.68(13)
C3 C6 C7 120.53(14)
N2 C11 N1 113.07(12)
N2 C11 C8 126.50(12)
N1 C11 C8 120.34(12)
C19 C18 N1 104.47(11)
C19 C18 C27 120.73(13)
N1 C18 C27 134.57(13)
C31 C26 C27 119.33(15)
C31 C26 C25 118.50(15)
C27 C26 C25 122.16(14)
C6 C3 C4 119.92(14)
C6 C3 C2 121.72(14)
C4 C3 C2 118.33(13)
C38 C39 C34 119.86(17)
C21 C20 C25 120.17(15)
C21 C20 C19 122.70(15)
C25 C20 C19 117.00(14)
C28 C27 C26 118.02(14)
C28 C27 C18 126.19(15)
C26 C27 C18 115.70(13)
C20 C25 C24 119.21(15)
C20 C25 C26 120.59(14)
C24 C25 C26 120.19(15)
C16 C17 C12 120.18(15)
C36 C35 C34 120.21(17)
O1 C2 O2 122.87(15)
O1 C2 C3 124.19(16)
O2 C2 C3 112.94(13)
N2 C19 C18 112.44(13)
N2 C19 C20 124.91(13)
C18 C19 C20 122.61(13)
C5 C4 C3 120.77(13)
C30 C31 C26 119.62(17)
C30 C31 C32 121.15(17)
C26 C31 C32 119.23(18)
C30 C29 C28 121.12(18)
C4 C5 C8 119.81(14)
C20 C21 C22 119.74(17)
C14 C13 C12 121.19(15)
C15 C14 C13 120.04(16)
C29 C28 C27 120.91(18)
C23 C24 C25 118.85(17)
C23 C24 C33 122.33(18)
C25 C24 C33 118.81(18)
C29 C30 C31 120.52(16)
C16 C15 C14 119.66(15)
C33 C32 C31 121.87(17)
C15 C16 C17 120.56(15)
C37 C38 C39 120.57(18)
C23 C22 C21 120.74(18)
C22 C23 C24 121.28(17)
C32 C33 C24 121.14(18)
C37 C36 C35 120.10(19)
C38 C37 C36 119.91(17)

loop_
_geom_bond_atom_site_label_1
_geom_bond_atom_site_label_2
_geom_bond_distance
N2 C11 1.3133(19)
N2 C19 1.3700(19)
O2 C2 1.329(2)
O2 C1 1.444(2)
N1 C11 1.4005(17)
N1 C18 1.4089(19)
N1 C10 1.4139(18)
O1 C2 1.1973(19)
C34 C39 1.387(2)
C34 C35 1.388(2)
C34 C10 1.4870(18)
C9 C10 1.360(2)
C9 C7 1.4535(18)
C9 C12 1.4947(19)
C12 C13 1.382(2)
C12 C17 1.385(2)
C7 C8 1.403(2)
C7 C6 1.405(2)
C8 C5 1.407(2)
C8 C11 1.431(2)
C6 C3 1.386(2)
C18 C19 1.385(2)
C18 C27 1.452(2)
C26 C31 1.427(2)
C26 C27 1.431(2)
C26 C25 1.431(2)
C3 C4 1.395(2)
C3 C2 1.487(2)
C39 C38 1.384(2)
C20 C21 1.388(2)
C20 C25 1.412(2)
C20 C19 1.438(2)
C27 C28 1.397(2)
C25 C24 1.425(2)
C17 C16 1.384(2)
C35 C36 1.384(2)
C4 C5 1.366(2)
C31 C30 1.387(3)
C31 C32 1.429(3)
C29 C30 1.368(3)
C29 C28 1.391(2)
C21 C22 1.394(3)
C13 C14 1.374(2)
C14 C15 1.371(3)
C24 C23 1.388(3)
C24 C33 1.430(3)
C15 C16 1.369(3)
C32 C33 1.335(3)
C38 C37 1.373(3)
C22 C23 1.372(3)
C36 C37 1.378(3)
